data_7248345
loop_
_publ_author_name
'Yamanaka, Kazuaki'
'Oketani, Ryusei'
'Mori, Yuya'
'Sato, Takashi'
'Tsuzuki, Seiji'
'Takahashi, Hiroki'
'Tsue, Hirohito'

_publ_section_title
;
 Thermal fluctuation-induced selective CO2 uptake of seemingly nonporous
 N,C-protected dipeptide crystals as elucidated by in situ X-ray
 crystallographic analysis
;
_journal_issue 17
_journal_name_full CrystEngComm
_journal_page_first 2314
_journal_page_last 2321
_journal_paper_doi 10.1039/D3CE01018J
_journal_volume 26
_journal_year 2024
_chemical_absolute_configuration unk
_chemical_formula_moiety 'C14 H26 N2 O5 S'
_chemical_formula_sum 'C14 H26 N2 O5 S'
_chemical_formula_weight 334.439
_chemical_melting_point 398.2
_space_group_crystal_system hexagonal
_space_group_IT_number 170
_space_group_name_Hall 'P 65'
_space_group_name_H-M_alt 'P 65'
_symmetry_Int_Tables_number 170
_audit_creation_date 2024-03-15
_audit_creation_method
;
Olex2 1.3
(compiled 2020.11.12 svn.r5f609507 for OlexSys, GUI svn.r6408)
;
_audit_update_record
;
2024-03-22 deposited with the CCDC.	2024-03-25 downloaded from the CCDC.
;
_cell_angle_alpha 90
_cell_angle_beta 90
_cell_angle_gamma 120
_cell_formula_units_Z 6
_cell_length_a 11.1876(8)
_cell_length_b 11.1876(8)
_cell_length_c 26.9537(18)
_cell_measurement_reflns_used 7863
_cell_measurement_temperature 188(2)
_cell_measurement_theta_max 31.0260
_cell_measurement_theta_min 2.3390
_cell_volume 2921.6(4)
_computing_cell_refinement 'CrysAlisPro 1.171.42.49 (Rigaku OD, 2022)'
_computing_data_collection 'CrysAlisPro 1.171.42.49 (Rigaku OD, 2022)'
_computing_data_reduction 'CrysAlisPro 1.171.42.49 (Rigaku OD, 2022)'
_computing_molecular_graphics 'Olex2 1.3 (Dolomanov et al., 2009)'
_computing_publication_material 'Olex2 1.3 (Dolomanov et al., 2009)'
_computing_structure_refinement 'olex2.refine 1.3 (Bourhis et al., 2015)'
_computing_structure_solution 'SHELXT 2018/2 (Sheldrick, 2018)'
_diffrn_ambient_temperature 188.15
_diffrn_detector 'CCD plate'
_diffrn_measured_fraction_theta_full 0.9983
_diffrn_measured_fraction_theta_max 0.9644
_diffrn_measurement_details
;
List of Runs (angles in degrees, time in seconds):

  # Type    Start    End  Width  t~exp~   \w     \q     \k     \f   Frames
#--------------------------------------------------------------------------
  1  \w   -110.00  70.00   0.50   16.00    --  -20.00  50.00 270.00  360
  2  \w   -110.00  70.00   0.50   16.00    --  -20.00  50.00 180.00  360
;
_diffrn_measurement_device 'abstract diffractometer'
_diffrn_measurement_device_type 'dtrek-CrysAlisPro-abstract goniometer imported rigaku-d*trek images'
_diffrn_measurement_method '\w scans'
_diffrn_orient_matrix_type 'CrysAlisPro convention (1999,Acta A55,543-557)'
_diffrn_orient_matrix_UB_11 0.0643920000
_diffrn_orient_matrix_UB_12 0.0024027000
_diffrn_orient_matrix_UB_13 0.0021754000
_diffrn_orient_matrix_UB_21 -0.0343771000
_diffrn_orient_matrix_UB_22 -0.0694295000
_diffrn_orient_matrix_UB_23 0.0083590000
_diffrn_orient_matrix_UB_31 -0.0059188000
_diffrn_orient_matrix_UB_32 -0.0230603000
_diffrn_orient_matrix_UB_33 -0.0248458000
_diffrn_radiation_monochromator graphite
_diffrn_radiation_probe x-ray
_diffrn_radiation_type 'Mo K\a'
_diffrn_radiation_wavelength 0.71073
_diffrn_reflns_av_R_equivalents 0.0519
_diffrn_reflns_av_unetI/netI 0.0580
_diffrn_reflns_Laue_measured_fraction_full 0.9983
_diffrn_reflns_Laue_measured_fraction_max 0.9644
_diffrn_reflns_limit_h_max 16
_diffrn_reflns_limit_h_min -11
_diffrn_reflns_limit_k_max 14
_diffrn_reflns_limit_k_min -15
_diffrn_reflns_limit_l_max 39
_diffrn_reflns_limit_l_min -38
_diffrn_reflns_number 27857
_diffrn_reflns_point_group_measured_fraction_full 0.9963
_diffrn_reflns_point_group_measured_fraction_max 0.9338
_diffrn_reflns_theta_full 25.2417
_diffrn_reflns_theta_max 31.20
_diffrn_reflns_theta_min 2.59
_diffrn_source 'fine-focus sealed X-ray tube'
_diffrn_source_type 'Enhance (Mo) X-ray Source'
_exptl_absorpt_coefficient_mu 0.187
_exptl_absorpt_correction_T_max 1.00000
_exptl_absorpt_correction_T_min 0.82304
_exptl_absorpt_correction_type multi-scan
_exptl_absorpt_process_details
;
CrysAlisPro 1.171.42.49 (Rigaku Oxford Diffraction, 2022)
Empirical absorption correction using spherical harmonics,
implemented in SCALE3 ABSPACK scaling algorithm.
;
_exptl_crystal_colour Colorless
_exptl_crystal_density_diffrn 1.140
_exptl_crystal_description needle
_exptl_crystal_F_000 1081.303
_exptl_crystal_recrystallization_method 'Re-crystallisation from solvent: hexane'
_exptl_crystal_size_max 0.5
_exptl_crystal_size_mid 0.2
_exptl_crystal_size_min 0.05
_refine_diff_density_max 0.5713
_refine_diff_density_min -0.3609
_refine_diff_density_rms 0.0840
_refine_ls_abs_structure_details 'Flack, H. D. (1983). Acta Cryst. A39, 876-881.'
_refine_ls_abs_structure_Flack 0.04(12)
_refine_ls_d_res_high 0.6859
_refine_ls_d_res_low 7.8668
_refine_ls_goodness_of_fit_ref 1.0289
_refine_ls_hydrogen_treatment constr
_refine_ls_matrix_type full
_refine_ls_number_constraints 38
_refine_ls_number_parameters 205
_refine_ls_number_reflns 5911
_refine_ls_number_restraints 1
_refine_ls_restrained_S_all 1.0289
_refine_ls_R_factor_all 0.1442
_refine_ls_R_factor_gt 0.0774
_refine_ls_shift/su_max 0.0040
_refine_ls_shift/su_mean 0.0001
_refine_ls_structure_factor_coef Fsqd
_refine_ls_weighting_details 'w=1/[\s^2^(Fo^2^)+(0.0838P)^2^+0.9196P] where P=(Fo^2^+2Fc^2^)/3'
_refine_ls_weighting_scheme calc
_refine_ls_wR_factor_gt 0.1692
_refine_ls_wR_factor_ref 0.1984
_reflns_Friedel_coverage 0.902
_reflns_limit_h_max 13
_reflns_limit_h_min -13
_reflns_limit_k_max 14
_reflns_limit_k_min -14
_reflns_limit_l_max 39
_reflns_limit_l_min -38
_reflns_number_gt 3321
_reflns_number_total 5911
_reflns_threshold_expression I>=2u(I)
_cod_data_source_file d3ce01018j4.cif
_cod_data_source_block cmpd_1_188K
_cod_depositor_comments 'Adding full bibliography for 7248340--7248345.cif.'
_cod_original_cell_volume 2921.6(5)
_cod_original_sg_symbol_Hall ' P 65'
_cod_database_code 7248345
_reflns_odcompleteness_completeness 96.50
_reflns_odcompleteness_iscentric 1
_reflns_odcompleteness_theta 31.13
_olex2_refinement_description
;
1. Fixed Uiso
 At 1.2 times of:
  All C(H) groups, All C(H,H) groups, All N(H) groups
 At 1.5 times of:
  All C(H,H,H) groups
2.a Ternary CH refined with riding coordinates:
 C2(H2), C5(H5)
2.b Secondary CH2 refined with riding coordinates:
 C6(H6a,H6b), C7(H7a,H7b)
2.c Aromatic/amide H refined with riding coordinates:
 N1(H1), N2(H2a)
2.d Idealised Me refined as rotating group:
 C3(H3a,H3b,H3c), C8(H8a,H8b,H8c), C9(H9a,H9b,H9c), C12(H12a,H12b,H12c),
 C13(H13a,H13b,H13c), C14(H14a,H14b,H14c)
;
_olex2_submission_special_instructions 'No special instructions were received'
_oxdiff_exptl_absorpt_empirical_details
;
Empirical correction (ABSPACK) includes:
- Absorption correction using spherical harmonics
- Frame scaling
;
_oxdiff_exptl_absorpt_empirical_full_max 1.172
_oxdiff_exptl_absorpt_empirical_full_min 0.863

loop_
_space_group_symop_id
_space_group_symop_operation_xyz
1 x,y,z
2 x-y,x,z+5/6
3 y,-x+y,z+1/6
4 -y,x-y,z+2/3
5 -x+y,-x,z+1/3
6 -x,-y,z+1/2

loop_
_atom_site_label
_atom_site_type_symbol
_atom_site_fract_x
_atom_site_fract_y
_atom_site_fract_z
_atom_site_U_iso_or_equiv
_atom_site_adp_type
_atom_site_occupancy
_atom_site_refinement_flags_posn
C1 C 0.4559(5) 0.2960(5) 0.11377(16) 0.0803(15) Uani 1.000000 .
C2 C 0.3212(5) 0.2695(4) 0.14058(16) 0.0796(14) Uani 1.000000 .
H2 H 0.2907(5) 0.3306(4) 0.12650(16) 0.0955(17) Uiso 1.000000 R
C3 C 0.3444(8) 0.2962(7) 0.1956(2) 0.146(3) Uani 1.000000 .
H3a H 0.2571(9) 0.262(7) 0.2120(4) 0.219(5) Uiso 1.000000 GR
H3b H 0.390(7) 0.250(6) 0.2084(5) 0.219(5) Uiso 1.000000 GR
H3c H 0.400(6) 0.3936(9) 0.2013(3) 0.219(5) Uiso 1.000000 GR
C4 C 0.1665(4) 0.0822(3) 0.08733(11) 0.0479(8) Uani 1.000000 .
C5 C 0.0735(3) -0.0732(3) 0.08195(10) 0.0393(7) Uani 1.000000 .
H5 H 0.0472(3) -0.1142(3) 0.11509(10) 0.0472(8) Uiso 1.000000 R
C6 C 0.1567(4) -0.1283(4) 0.05663(13) 0.0529(9) Uani 1.000000 .
H6a H 0.1839(4) -0.0865(4) 0.02403(13) 0.0634(10) Uiso 1.000000 R
H6b H 0.2403(4) -0.1001(4) 0.07560(13) 0.0634(10) Uiso 1.000000 R
C7 C 0.0823(5) -0.2823(4) 0.05084(15) 0.0659(11) Uani 1.000000 .
H7a H 0.0057(5) -0.3089(4) 0.02818(15) 0.0791(13) Uiso 1.000000 R
H7b H 0.1448(5) -0.3081(4) 0.03565(15) 0.0791(13) Uiso 1.000000 R
C8 C 0.1670(7) -0.3236(7) 0.1430(2) 0.117(2) Uani 1.000000 .
H8a H 0.229(2) -0.345(5) 0.1259(10) 0.176(3) Uiso 1.000000 GR
H8b H 0.211(3) -0.2256(11) 0.1479(17) 0.176(3) Uiso 1.000000 GR
H8c H 0.1432(9) -0.369(4) 0.1746(8) 0.176(3) Uiso 1.000000 GR
C9 C 0.6620(7) 0.4743(8) 0.0806(3) 0.163(4) Uani 1.000000 .
H9a H 0.724(3) 0.469(8) 0.1039(9) 0.244(6) Uiso 1.000000 GR
H9b H 0.6483(15) 0.415(5) 0.0530(19) 0.244(6) Uiso 1.000000 GR
H9c H 0.700(4) 0.568(3) 0.069(3) 0.244(6) Uiso 1.000000 GR
C10 C -0.1611(4) -0.1154(5) 0.07584(13) 0.0580(10) Uani 1.000000 .
C11 C -0.3895(6) -0.1495(8) 0.05710(18) 0.102(2) Uani 1.000000 .
C12 C -0.4675(6) -0.1797(9) 0.0096(2) 0.131(3) Uani 1.000000 .
H12a H -0.418(3) -0.105(3) -0.0131(9) 0.196(4) Uiso 1.000000 GR
H12b H -0.478(6) -0.263(4) -0.0046(12) 0.196(4) Uiso 1.000000 GR
H12c H -0.557(3) -0.191(7) 0.0158(4) 0.196(4) Uiso 1.000000 GR
C13 C -0.4649(9) -0.2579(16) 0.0961(4) 0.252(7) Uani 1.000000 .
H13a H -0.435(13) -0.325(10) 0.095(4) 0.378(11) Uiso 1.000000 GR
H13b H -0.445(14) -0.215(3) 0.1282(7) 0.378(11) Uiso 1.000000 GR
H13c H -0.5624(14) -0.303(12) 0.090(4) 0.378(11) Uiso 1.000000 GR
C14 C -0.3536(13) -0.0105(14) 0.0734(4) 0.241(7) Uani 1.000000 .
H14a H -0.308(15) 0.008(6) 0.105(3) 0.362(11) Uiso 1.000000 GR
H14b H -0.293(13) 0.0559(18) 0.050(3) 0.362(11) Uiso 1.000000 GR
H14c H -0.4361(18) -0.005(5) 0.076(6) 0.362(11) Uiso 1.000000 GR
N1 N 0.2153(3) 0.1272(3) 0.13226(11) 0.0584(8) Uani 1.000000 .
H1 H 0.1838(3) 0.0713(3) 0.15698(11) 0.0701(10) Uiso 1.000000 R
N2 N -0.0510(3) -0.1071(3) 0.05421(9) 0.0449(6) Uani 1.000000 .
H2a H -0.0531(3) -0.1222(3) 0.02285(9) 0.0539(8) Uiso 1.000000 R
O1 O 0.5304(4) 0.4314(4) 0.10467(16) 0.1223(15) Uani 1.000000 .
O2 O 0.4858(4) 0.2118(5) 0.10373(19) 0.1104(13) Uani 1.000000 .
O3 O 0.1990(3) 0.1597(3) 0.05130(10) 0.0725(8) Uani 1.000000 .
O4 O -0.1699(5) -0.1003(6) 0.11930(9) 0.130(2) Uani 1.000000 .
O5 O -0.2621(3) -0.1448(3) 0.04353(9) 0.0653(7) Uani 1.000000 .
S1 S 0.01650(13) -0.37943(10) 0.10740(5) 0.0719(4) Uani 1.000000 .

loop_
_atom_site_aniso_label
_atom_site_aniso_U_11
_atom_site_aniso_U_22
_atom_site_aniso_U_33
_atom_site_aniso_U_12
_atom_site_aniso_U_13
_atom_site_aniso_U_23
C1 0.071(3) 0.064(3) 0.051(2) -0.008(2) -0.015(2) 0.009(2)
C2 0.082(3) 0.051(2) 0.059(2) -0.001(2) -0.009(2) -0.0084(19)
C3 0.128(5) 0.110(5) 0.078(4) -0.032(4) -0.008(3) -0.049(3)
C4 0.051(2) 0.0412(17) 0.0360(17) 0.0119(15) -0.0068(14) 0.0035(13)
C5 0.0481(17) 0.0386(15) 0.0216(13) 0.0144(13) -0.0029(12) 0.0022(11)
C6 0.0498(19) 0.062(2) 0.0371(16) 0.0208(17) 0.0144(14) 0.0099(15)
C7 0.086(3) 0.070(2) 0.050(2) 0.044(2) 0.021(2) -0.0029(18)
C8 0.120(5) 0.149(6) 0.106(5) 0.085(5) 0.025(4) 0.046(4)
C9 0.099(5) 0.114(5) 0.152(7) -0.040(4) 0.034(5) 0.004(5)
C10 0.077(3) 0.091(3) 0.0277(15) 0.058(2) -0.0106(16) -0.0047(16)
C11 0.104(4) 0.194(7) 0.059(3) 0.113(5) -0.009(3) -0.005(3)
C12 0.073(3) 0.228(9) 0.102(4) 0.083(5) -0.022(3) 0.010(5)
C13 0.134(6) 0.51(2) 0.193(9) 0.225(10) 0.109(7) 0.204(12)
C14 0.265(12) 0.366(17) 0.258(12) 0.282(14) -0.168(10) -0.178(12)
N1 0.0618(18) 0.0449(16) 0.0360(14) 0.0023(14) -0.0085(13) 0.0038(12)
N2 0.0441(14) 0.0567(16) 0.0222(11) 0.0164(13) -0.0028(10) -0.0096(11)
O1 0.105(3) 0.071(2) 0.109(3) -0.018(2) 0.008(2) -0.000(2)
O2 0.087(3) 0.098(3) 0.127(3) 0.031(2) 0.005(2) 0.021(3)
O3 0.091(2) 0.0517(15) 0.0439(14) 0.0126(14) -0.0200(14) 0.0141(11)
O4 0.164(4) 0.310(6) 0.0259(14) 0.200(5) -0.0241(16) -0.038(2)
O5 0.0579(15) 0.112(2) 0.0336(12) 0.0481(15) -0.0055(11) -0.0021(13)
S1 0.0883(8) 0.0476(5) 0.0765(7) 0.0316(5) 0.0349(6) 0.0049(5)

loop_
_atom_type_symbol
_atom_type_scat_dispersion_real
_atom_type_scat_dispersion_imag
_atom_type_scat_Cromer_Mann_a1
_atom_type_scat_Cromer_Mann_a2
_atom_type_scat_Cromer_Mann_a3
_atom_type_scat_Cromer_Mann_a4
_atom_type_scat_Cromer_Mann_b1
_atom_type_scat_Cromer_Mann_b2
_atom_type_scat_Cromer_Mann_b3
_atom_type_scat_Cromer_Mann_b4
_atom_type_scat_Cromer_Mann_c
_atom_type_scat_source
_atom_type_scat_dispersion_source
H 0.00000 0.00000 0.49300 0.32291 0.14019 0.04081 10.51090 26.12570 3.14236 57.79970 0.0030380000826 'International Tables Volume C Table 6.1.1.4 (pp. 500-502)' 'Henke, Gullikson and Davis, At. Data and Nucl. Data Tables, 1993, 54, 2'
C 0.00347 0.00161 2.31000 1.02000 1.58860 0.86500 20.84390 10.20750 0.56870 51.65120 0.215599998832 'International Tables Volume C Table 6.1.1.4 (pp. 500-502)' 'Henke, Gullikson and Davis, At. Data and Nucl. Data Tables, 1993, 54, 2'
S 0.12424 0.12443 6.90530 5.20340 1.43790 1.58630 1.46790 22.21510 0.25360 56.17200 0.866900026798 'International Tables Volume C Table 6.1.1.4 (pp. 500-502)' 'Henke, Gullikson and Davis, At. Data and Nucl. Data Tables, 1993, 54, 2'
O 0.01158 0.00611 3.04850 2.28680 1.54630 0.86700 13.27710 5.70110 0.32390 32.90890 0.250800013542 'International Tables Volume C Table 6.1.1.4 (pp. 500-502)' 'Henke, Gullikson and Davis, At. Data and Nucl. Data Tables, 1993, 54, 2'
N 0.00653 0.00323 12.21260 3.13220 2.01250 1.16630 0.00570 9.89330 28.99750 0.58260 -11.5290002823 'International Tables Volume C Table 6.1.1.4 (pp. 500-502)' 'Henke, Gullikson and Davis, At. Data and Nucl. Data Tables, 1993, 54, 2'

loop_
_geom_angle_atom_site_label_1
_geom_angle_atom_site_label_2
_geom_angle_atom_site_label_3
_geom_angle
_geom_angle_site_symmetry_1
_geom_angle_site_symmetry_3
_geom_angle_publ_flag
O1 C1 C2 107.2(6) . . ?
O2 C1 C2 126.0(4) . . ?
O2 C1 O1 126.7(6) . . ?
H2 C2 C1 109.2(3) . . ?
C3 C2 C1 111.3(5) . . ?
C3 C2 H2 109.2(4) . . ?
N1 C2 C1 108.5(4) . . ?
N1 C2 H2 109.2(3) . . ?
N1 C2 C3 109.5(4) . . ?
H3a C3 C2 109.5 . . ?
H3b C3 C2 109.5 . . ?
H3b C3 H3a 109.5 . . ?
H3c C3 C2 109.5 . . ?
H3c C3 H3a 109.5 . . ?
H3c C3 H3b 109.5 . . ?
N1 C4 C5 116.1(3) . . ?
O3 C4 C5 121.5(3) . . ?
O3 C4 N1 122.4(3) . . ?
H5 C5 C4 108.79(15) . . ?
C6 C5 C4 107.5(3) . . ?
C6 C5 H5 108.79(16) . . ?
N2 C5 C4 111.5(3) . . ?
N2 C5 H5 108.79(15) . . ?
N2 C5 C6 111.5(2) . . ?
H6a C6 C5 108.65(16) . . ?
H6b C6 C5 108.65(17) . . ?
H6b C6 H6a 107.6 . . ?
C7 C6 C5 114.4(3) . . ?
C7 C6 H6a 108.6(2) . . ?
C7 C6 H6b 108.6(2) . . ?
H7a C7 C6 108.4(2) . . ?
H7b C7 C6 108.4(2) . . ?
H7b C7 H7a 107.5 . . ?
S1 C7 C6 115.4(3) . . ?
S1 C7 H7a 108.42(16) . . ?
S1 C7 H7b 108.42(14) . . ?
H8b C8 H8a 109.5 . . ?
H8c C8 H8a 109.5 . . ?
H8c C8 H8b 109.5 . . ?
S1 C8 H8a 109.5 . . ?
S1 C8 H8b 109.5 . . ?
S1 C8 H8c 109.5 . . ?
H9b C9 H9a 109.5 . . ?
H9c C9 H9a 109.5 . . ?
H9c C9 H9b 109.5 . . ?
O1 C9 H9a 109.5 . . ?
O1 C9 H9b 109.5 . . ?
O1 C9 H9c 109.5 . . ?
O4 C10 N2 124.1(3) . . ?
O5 C10 N2 112.0(3) . . ?
O5 C10 O4 123.9(4) . . ?
C13 C11 C12 112.9(7) . . ?
C14 C11 C12 108.5(6) . . ?
C14 C11 C13 113.1(9) . . ?
O5 C11 C12 104.2(4) . . ?
O5 C11 C13 110.6(5) . . ?
O5 C11 C14 107.1(7) . . ?
H12a C12 C11 109.5 . . ?
H12b C12 C11 109.5 . . ?
H12b C12 H12a 109.5 . . ?
H12c C12 C11 109.5 . . ?
H12c C12 H12a 109.5 . . ?
H12c C12 H12b 109.5 . . ?
H13a C13 C11 109.5 . . ?
H13b C13 C11 109.5 . . ?
H13b C13 H13a 109.5 . . ?
H13c C13 C11 109.5 . . ?
H13c C13 H13a 109.5 . . ?
H13c C13 H13b 109.5 . . ?
H14a C14 C11 109.5 . . ?
H14b C14 C11 109.5 . . ?
H14b C14 H14a 109.5 . . ?
H14c C14 C11 109.5 . . ?
H14c C14 H14a 109.5 . . ?
H14c C14 H14b 109.5 . . ?
C4 N1 C2 121.1(3) . . ?
H1 N1 C2 119.5(2) . . ?
H1 N1 C4 119.47(18) . . ?
C10 N2 C5 121.9(2) . . ?
H2a N2 C5 119.05(15) . . ?
H2a N2 C10 119.05(18) . . ?
C9 O1 C1 114.3(6) . . ?
C11 O5 C10 122.9(3) . . ?
C8 S1 C7 102.5(3) . . ?

loop_
_geom_bond_atom_site_label_1
_geom_bond_atom_site_label_2
_geom_bond_distance
_geom_bond_site_symmetry_2
_geom_bond_publ_flag
C1 C2 1.561(8) . ?
C1 O1 1.336(6) . ?
C1 O2 1.178(7) . ?
C2 H2 0.9800 . ?
C2 C3 1.509(7) . ?
C2 N1 1.450(5) . ?
C3 H3a 0.9600 . ?
C3 H3b 0.9600 . ?
C3 H3c 0.9600 . ?
C4 C5 1.522(4) . ?
C4 N1 1.321(4) . ?
C4 O3 1.230(4) . ?
C5 H5 0.9800 . ?
C5 C6 1.513(5) . ?
C5 N2 1.454(4) . ?
C6 H6a 0.9700 . ?
C6 H6b 0.9700 . ?
C6 C7 1.500(6) . ?
C7 H7a 0.9700 . ?
C7 H7b 0.9700 . ?
C7 S1 1.802(4) . ?
C8 H8a 0.9600 . ?
C8 H8b 0.9600 . ?
C8 H8c 0.9600 . ?
C8 S1 1.759(7) . ?
C9 H9a 0.9600 . ?
C9 H9b 0.9600 . ?
C9 H9c 0.9600 . ?
C9 O1 1.453(9) . ?
C10 N2 1.324(5) . ?
C10 O4 1.194(4) . ?
C10 O5 1.331(4) . ?
C11 C12 1.490(7) . ?
C11 C13 1.504(10) . ?
C11 C14 1.466(12) . ?
C11 O5 1.447(6) . ?
C12 H12a 0.9600 . ?
C12 H12b 0.9600 . ?
C12 H12c 0.9600 . ?
C13 H13a 0.9600 . ?
C13 H13b 0.9600 . ?
C13 H13c 0.9600 . ?
C14 H14a 0.9600 . ?
C14 H14b 0.9600 . ?
C14 H14c 0.9600 . ?
N1 H1 0.8600 . ?
N2 H2a 0.8600 . ?

loop_
_geom_torsion_atom_site_label_1
_geom_torsion_atom_site_label_2
_geom_torsion_atom_site_label_3
_geom_torsion_atom_site_label_4
_geom_torsion
_geom_torsion_site_symmetry_1
_geom_torsion_site_symmetry_2
_geom_torsion_site_symmetry_3
_geom_torsion_site_symmetry_4
_geom_torsion_publ_flag
C1 C2 N1 C4 -65.2(5) . . . . ?
C2 N1 C4 C5 170.4(4) . . . . ?
C2 N1 C4 O3 -6.2(5) . . . . ?
C4 C5 C6 C7 176.9(3) . . . . ?
C4 C5 N2 C10 -84.6(3) . . . . ?
C5 C6 C7 S1 -55.8(3) . . . . ?
C5 N2 C10 O4 -2.3(5) . . . . ?
C5 N2 C10 O5 178.7(3) . . . . ?
C10 O5 C11 C12 177.7(6) . . . . ?
C10 O5 C11 C13 -60.8(8) . . . . ?
C10 O5 C11 C14 62.8(6) . . . . ?
